data_7215585
loop_
_publ_author_name
'Aaker\"oy, Christer B.'
'Salmon, Debra J.'
'Smith, Michelle M.'
'Desper, John'

_publ_section_title
;
 Cyanooximes as effective and selective co-crystallizing agents
;
_journal_coden_ASTM CRECF4
_journal_issue 3
_journal_name_full CrystEngComm
_journal_page_first 439
_journal_page_last 443
_journal_paper_doi 10.1039/b811322j
_journal_volume 11
_journal_year 2009
_chemical_formula_moiety
;
(C8 H5 N2 O Br) (C17 H15 N3)
;
_chemical_formula_sum 'C25 H20 Br N5 O'
_chemical_formula_weight 486.37
_chemical_name_common
;4-bromo-PhC(CN)(N=OH), (3-((5,6-dimethylbenzimidazol-1-
yl)methyl)PhCN
;
_chemical_name_systematic
;
4-bromo-PhC(CN)(N=OH), (3-[(5,6-dimethylbenzimidazol-1-yl)methyl]PhCN
;
_space_group_IT_number 2
_symmetry_cell_setting triclinic
_symmetry_space_group_name_Hall '-P 1'
_symmetry_space_group_name_H-M 'P -1'
_atom_sites_solution_hydrogens geom
_atom_sites_solution_primary direct
_atom_sites_solution_secondary difmap
_audit_creation_method SHELXL-97
_cell_angle_alpha 70.067(19)
_cell_angle_beta 83.78(3)
_cell_angle_gamma 82.22(3)
_cell_formula_units_Z 2
_cell_length_a 6.039(3)
_cell_length_b 13.982(6)
_cell_length_c 14.166(6)
_cell_measurement_reflns_used 1383
_cell_measurement_temperature 173(2)
_cell_measurement_theta_max 18.50
_cell_measurement_theta_min 2.95
_cell_volume 1111.6(9)
_computing_cell_refinement 'Bruker XSCANS'
_computing_data_collection 'Bruker XSCANS'
_computing_data_reduction 'Bruker SHELXTL'
_computing_molecular_graphics 'Bruker SHELXTL'
_computing_publication_material 'Bruker SHELXTL'
_computing_structure_refinement 'SHELXL-97 (Sheldrick, 1997)'
_computing_structure_solution 'SHELXS-97 (Sheldrick, 1990)'
_diffrn_ambient_temperature 173(2)
_diffrn_measured_fraction_theta_full 0.986
_diffrn_measured_fraction_theta_max 0.986
_diffrn_measurement_device_type 'CCD area detector'
_diffrn_measurement_method 'phi and omega scans'
_diffrn_radiation_monochromator graphite
_diffrn_radiation_source 'fine-focus sealed tube'
_diffrn_radiation_type MoK\a
_diffrn_radiation_wavelength 0.71073
_diffrn_reflns_av_R_equivalents 0.2759
_diffrn_reflns_av_sigmaI/netI 0.3704
_diffrn_reflns_limit_h_max 7
_diffrn_reflns_limit_h_min -7
_diffrn_reflns_limit_k_max 18
_diffrn_reflns_limit_k_min -18
_diffrn_reflns_limit_l_max 18
_diffrn_reflns_limit_l_min -18
_diffrn_reflns_number 16974
_diffrn_reflns_theta_full 27.39
_diffrn_reflns_theta_max 27.39
_diffrn_reflns_theta_min 1.53
_exptl_absorpt_coefficient_mu 1.877
_exptl_absorpt_correction_type none
_exptl_crystal_colour colorless
_exptl_crystal_density_diffrn 1.453
_exptl_crystal_density_method 'not measured'
_exptl_crystal_description plate
_exptl_crystal_F_000 496
_exptl_crystal_size_max 0.40
_exptl_crystal_size_mid 0.15
_exptl_crystal_size_min 0.04
_refine_diff_density_max 0.789
_refine_diff_density_min -0.493
_refine_diff_density_rms 0.157
_refine_ls_extinction_coef 0.059(6)
_refine_ls_extinction_expression Fc^*^=kFc[1+0.001xFc^2^\l^3^/sin(2\q)]^-1/4^
_refine_ls_extinction_method SHELXL
_refine_ls_goodness_of_fit_ref 0.795
_refine_ls_hydrogen_treatment constr
_refine_ls_matrix_type full
_refine_ls_number_parameters 292
_refine_ls_number_reflns 4980
_refine_ls_number_restraints 0
_refine_ls_restrained_S_all 0.795
_refine_ls_R_factor_all 0.2524
_refine_ls_R_factor_gt 0.0716
_refine_ls_shift/su_max 0.000
_refine_ls_shift/su_mean 0.000
_refine_ls_structure_factor_coef Fsqd
_refine_ls_weighting_details 'calc w=1/[\s^2^(Fo^2^)+(0.0700P)^2^+0.0000P] where P=(Fo^2^+2Fc^2^)/3'
_refine_ls_weighting_scheme calc
_refine_ls_wR_factor_gt 0.1546
_refine_ls_wR_factor_ref 0.2081
_reflns_number_gt 1475
_reflns_number_total 4980
_reflns_threshold_expression >2sigma(I)
_cod_duplicate_entry 7200257
_cod_data_source_file b811322j.txt
_cod_data_source_block A4
_cod_depositor_comments
;
The following automatic conversions were performed:

'_symmetry_cell_setting' value 'Triclinic' changed to 'triclinic'
according to
/usr/data/users/saulius/automatic-downloads/retrospective/RSC/lib/dictionaries/cif_core.dic
dictionary named 'cif_core.dic' version 2.4.2 from 2011-04-26.

Automatic conversion script
Id: cif_fix_values 2281 2013-09-26 08:29:07Z andrius 

 Updated bibliographic information.

 Antanas Vaitkus,
 2019-09-18

 Marked entry as a duplicate of entry 7200257.

 Antanas Vaitkus,
 2019-09-18
;
_cod_original_sg_symbol_H-M P-1
_cod_database_code 7215585

loop_
_symmetry_equiv_pos_as_xyz
'x, y, z'
'-x, -y, -z'

loop_
_atom_site_label
_atom_site_type_symbol
_atom_site_fract_x
_atom_site_fract_y
_atom_site_fract_z
_atom_site_U_iso_or_equiv
_atom_site_adp_type
_atom_site_occupancy
_atom_site_symmetry_multiplicity
_atom_site_calc_flag
_atom_site_refinement_flags
Br1 Br 1.87028(15) -0.02316(7) 0.27426(7) 0.0698(5) Uani 1 1 d .
N11 N 0.2436(9) 0.5147(4) 0.3121(4) 0.0393(15) Uani 1 1 d .
C12 C 0.3975(11) 0.4939(6) 0.3819(6) 0.046(2) Uani 1 1 d .
H12 H 0.3778 0.5204 0.4361 0.055 Uiso 1 1 calc R
N13 N 0.5742(9) 0.4345(4) 0.3675(4) 0.0394(15) Uani 1 1 d .
C14 C 0.5398(10) 0.4154(5) 0.2800(5) 0.0313(17) Uani 1 1 d .
C15 C 0.6713(11) 0.3583(5) 0.2282(5) 0.0367(18) Uani 1 1 d .
H15 H 0.8156 0.3274 0.2494 0.044 Uiso 1 1 calc R
C16 C 0.5925(11) 0.3467(5) 0.1464(5) 0.0374(18) Uani 1 1 d .
C17 C 0.3817(11) 0.3987(5) 0.1116(5) 0.0364(18) Uani 1 1 d .
C18 C 0.2526(11) 0.4570(5) 0.1621(5) 0.0386(18) Uani 1 1 d .
H18 H 0.1108 0.4908 0.1399 0.046 Uiso 1 1 calc R
C19 C 0.3351(10) 0.4651(5) 0.2459(5) 0.0322(17) Uani 1 1 d .
C20 C 0.7284(12) 0.2818(6) 0.0915(5) 0.049(2) Uani 1 1 d .
H20A H 0.8762 0.2596 0.1188 0.074 Uiso 1 1 calc R
H20B H 0.7462 0.3217 0.0197 0.074 Uiso 1 1 calc R
H20C H 0.6517 0.2217 0.0999 0.074 Uiso 1 1 calc R
C21 C 0.3023(12) 0.3865(6) 0.0206(5) 0.049(2) Uani 1 1 d .
H21A H 0.1495 0.4203 0.0098 0.074 Uiso 1 1 calc R
H21B H 0.3035 0.3136 0.0304 0.074 Uiso 1 1 calc R
H21C H 0.4016 0.4178 -0.0383 0.074 Uiso 1 1 calc R
C31 C -0.0516(11) 0.8194(6) 0.0754(6) 0.0377(18) Uani 1 1 d .
C32 C -0.0838(10) 0.7282(6) 0.1497(5) 0.0344(17) Uani 1 1 d .
H32 H -0.2107 0.6945 0.1506 0.041 Uiso 1 1 calc R
C33 C 0.0669(10) 0.6850(5) 0.2236(5) 0.0337(17) Uani 1 1 d .
C34 C 0.2479(11) 0.7397(6) 0.2223(6) 0.046(2) Uani 1 1 d .
H34 H 0.3500 0.7130 0.2739 0.055 Uiso 1 1 calc R
C35 C 0.2785(12) 0.8302(6) 0.1482(6) 0.046(2) Uani 1 1 d .
H35 H 0.4026 0.8654 0.1480 0.056 Uiso 1 1 calc R
C36 C 0.1295(12) 0.8713(6) 0.0730(6) 0.046(2) Uani 1 1 d .
H36 H 0.1514 0.9341 0.0208 0.055 Uiso 1 1 calc R
C37 C -0.2049(14) 0.8626(6) -0.0011(7) 0.048(2) Uani 1 1 d .
N37 N -0.3323(12) 0.9012(5) -0.0629(5) 0.059(2) Uani 1 1 d .
C38 C 0.0379(10) 0.5844(5) 0.3056(5) 0.0370(18) Uani 1 1 d .
H38A H -0.0006 0.5960 0.3708 0.044 Uiso 1 1 calc R
H38B H -0.0868 0.5531 0.2914 0.044 Uiso 1 1 calc R
C41 C 1.3779(11) 0.1796(5) 0.4220(5) 0.0339(17) Uani 1 1 d .
C42 C 1.3148(12) 0.1538(5) 0.3447(5) 0.0419(19) Uani 1 1 d .
H42 H 1.1682 0.1769 0.3222 0.050 Uiso 1 1 calc R
C43 C 1.4590(12) 0.0949(6) 0.2981(5) 0.047(2) Uani 1 1 d .
H43 H 1.4161 0.0806 0.2421 0.056 Uiso 1 1 calc R
C44 C 1.6683(12) 0.0572(5) 0.3359(6) 0.0422(19) Uani 1 1 d .
C45 C 1.7330(12) 0.0804(6) 0.4144(6) 0.048(2) Uani 1 1 d .
H45 H 1.8766 0.0543 0.4393 0.058 Uiso 1 1 calc R
C46 C 1.5890(11) 0.1418(6) 0.4576(6) 0.047(2) Uani 1 1 d .
H46 H 1.6344 0.1583 0.5119 0.056 Uiso 1 1 calc R
C47 C 1.2305(11) 0.2470(5) 0.4664(5) 0.0347(18) Uani 1 1 d .
N47 N 1.0380(9) 0.2893(5) 0.4295(4) 0.0423(15) Uani 1 1 d .
O47 O 0.9228(7) 0.3514(4) 0.4782(3) 0.0457(13) Uani 1 1 d .
H47 H 0.8012 0.3766 0.4515 0.069 Uiso 1 1 calc R
C48 C 1.3040(11) 0.2691(6) 0.5517(6) 0.043(2) Uani 1 1 d .
N48 N 1.3630(9) 0.2891(5) 0.6150(5) 0.059(2) Uani 1 1 d .

loop_
_atom_site_aniso_label
_atom_site_aniso_U_11
_atom_site_aniso_U_22
_atom_site_aniso_U_33
_atom_site_aniso_U_23
_atom_site_aniso_U_13
_atom_site_aniso_U_12
Br1 0.0678(7) 0.0662(8) 0.0744(8) -0.0319(5) 0.0147(5) 0.0039(5)
N11 0.035(3) 0.048(4) 0.029(3) -0.008(3) 0.001(3) -0.002(3)
C12 0.038(4) 0.060(6) 0.039(5) -0.021(4) -0.003(4) 0.008(4)
N13 0.034(3) 0.042(4) 0.040(4) -0.012(3) -0.002(3) 0.000(3)
C14 0.021(4) 0.040(5) 0.035(4) -0.017(4) -0.001(3) -0.002(3)
C15 0.028(4) 0.041(5) 0.039(5) -0.009(4) -0.002(3) -0.008(3)
C16 0.042(4) 0.041(5) 0.031(4) -0.014(4) 0.011(4) -0.011(4)
C17 0.041(4) 0.035(5) 0.034(4) -0.010(4) 0.000(4) -0.010(4)
C18 0.044(4) 0.040(5) 0.033(5) -0.015(4) 0.005(4) -0.006(4)
C19 0.033(4) 0.034(4) 0.035(4) -0.020(4) 0.001(3) -0.003(3)
C20 0.049(5) 0.053(5) 0.044(5) -0.018(4) 0.006(4) -0.001(4)
C21 0.054(5) 0.057(6) 0.042(5) -0.023(4) -0.003(4) -0.009(4)
C31 0.035(4) 0.045(5) 0.041(5) -0.024(4) -0.003(4) -0.005(4)
C32 0.028(4) 0.050(5) 0.027(4) -0.016(4) 0.006(3) -0.008(4)
C33 0.023(4) 0.043(5) 0.038(5) -0.019(4) 0.000(3) -0.001(4)
C34 0.036(4) 0.057(6) 0.050(5) -0.025(5) -0.009(4) 0.003(4)
C35 0.037(4) 0.035(5) 0.062(6) -0.010(4) -0.008(4) -0.002(4)
C36 0.047(5) 0.042(5) 0.049(5) -0.018(4) 0.004(4) -0.004(4)
C37 0.060(6) 0.027(5) 0.055(6) -0.013(4) 0.003(5) -0.010(4)
N37 0.068(5) 0.060(5) 0.049(5) -0.015(4) -0.004(4) -0.015(4)
C38 0.020(3) 0.056(5) 0.032(4) -0.015(4) -0.001(3) 0.007(4)
C41 0.038(4) 0.032(4) 0.029(4) -0.007(4) 0.005(3) -0.006(3)
C42 0.040(4) 0.049(5) 0.038(5) -0.018(4) 0.004(4) -0.007(4)
C43 0.049(5) 0.055(5) 0.031(5) -0.009(4) 0.005(4) -0.009(4)
C44 0.051(5) 0.031(5) 0.040(5) -0.009(4) 0.005(4) -0.004(4)
C45 0.039(4) 0.051(5) 0.056(6) -0.021(5) -0.002(4) -0.001(4)
C46 0.036(4) 0.056(6) 0.046(5) -0.012(4) -0.001(4) -0.007(4)
C47 0.027(4) 0.039(5) 0.039(5) -0.014(4) 0.004(3) -0.007(3)
N47 0.036(3) 0.048(4) 0.044(4) -0.018(3) 0.005(3) -0.005(3)
O47 0.034(3) 0.062(4) 0.044(3) -0.024(3) -0.007(2) 0.009(3)
C48 0.031(4) 0.059(6) 0.042(5) -0.022(4) 0.001(4) -0.003(4)
N48 0.038(4) 0.094(6) 0.054(5) -0.038(4) -0.006(3) 0.002(4)

loop_
_atom_type_symbol
_atom_type_description
_atom_type_scat_dispersion_real
_atom_type_scat_dispersion_imag
_atom_type_scat_source
C C 0.0033 0.0016 'International Tables Vol C Tables 4.2.6.8 and 6.1.1.4'
H H 0.0000 0.0000 'International Tables Vol C Tables 4.2.6.8 and 6.1.1.4'
N N 0.0061 0.0033 'International Tables Vol C Tables 4.2.6.8 and 6.1.1.4'
O O 0.0106 0.0060 'International Tables Vol C Tables 4.2.6.8 and 6.1.1.4'
Br Br -0.2901 2.4595 'International Tables Vol C Tables 4.2.6.8 and 6.1.1.4'

loop_
_geom_angle_atom_site_label_1
_geom_angle_atom_site_label_2
_geom_angle_atom_site_label_3
_geom_angle
C12 N11 C19 105.4(6)
C12 N11 C38 125.7(6)
C19 N11 C38 128.6(6)
N13 C12 N11 113.9(6)
N13 C12 H12 123.0
N11 C12 H12 123.0
C12 N13 C14 104.9(6)
C15 C14 C19 120.2(6)
C15 C14 N13 131.0(6)
C19 C14 N13 108.8(6)
C16 C15 C14 119.5(6)
C16 C15 H15 120.2
C14 C15 H15 120.2
C15 C16 C17 119.8(6)
C15 C16 C20 120.5(7)
C17 C16 C20 119.7(7)
C18 C17 C16 120.6(7)
C18 C17 C21 120.8(7)
C16 C17 C21 118.6(6)
C17 C18 C19 118.1(7)
C17 C18 H18 121.0
C19 C18 H18 121.0
N11 C19 C18 131.2(6)
N11 C19 C14 107.0(6)
C18 C19 C14 121.7(6)
C16 C20 H20A 109.5
C16 C20 H20B 109.5
H20A C20 H20B 109.5
C16 C20 H20C 109.5
H20A C20 H20C 109.5
H20B C20 H20C 109.5
C17 C21 H21A 109.5
C17 C21 H21B 109.5
H21A C21 H21B 109.5
C17 C21 H21C 109.5
H21A C21 H21C 109.5
H21B C21 H21C 109.5
C32 C31 C36 121.1(7)
C32 C31 C37 120.3(7)
C36 C31 C37 118.6(7)
C31 C32 C33 120.5(6)
C31 C32 H32 119.7
C33 C32 H32 119.7
C32 C33 C34 118.0(7)
C32 C33 C38 121.9(6)
C34 C33 C38 120.1(6)
C35 C34 C33 120.9(7)
C35 C34 H34 119.5
C33 C34 H34 119.5
C34 C35 C36 120.4(7)
C34 C35 H35 119.8
C36 C35 H35 119.8
C31 C36 C35 118.9(7)
C31 C36 H36 120.6
C35 C36 H36 120.6
N37 C37 C31 177.5(8)
N11 C38 C33 110.5(5)
N11 C38 H38A 109.5
C33 C38 H38A 109.5
N11 C38 H38B 109.5
C33 C38 H38B 109.5
H38A C38 H38B 108.1
C42 C41 C46 118.9(7)
C42 C41 C47 121.5(6)
C46 C41 C47 119.6(7)
C41 C42 C43 121.8(7)
C41 C42 H42 119.1
C43 C42 H42 119.1
C42 C43 C44 118.0(7)
C42 C43 H43 121.0
C44 C43 H43 121.0
C45 C44 C43 121.0(7)
C45 C44 Br1 119.6(6)
C43 C44 Br1 119.4(6)
C44 C45 C46 119.9(7)
C44 C45 H45 120.1
C46 C45 H45 120.1
C45 C46 C41 120.3(7)
C45 C46 H46 119.9
C41 C46 H46 119.9
N47 C47 C41 120.7(6)
N47 C47 C48 120.1(6)
C41 C47 C48 119.1(6)
C47 N47 O47 113.4(6)
N47 O47 H47 109.5
N48 C48 C47 177.6(9)

loop_
_geom_bond_atom_site_label_1
_geom_bond_atom_site_label_2
_geom_bond_distance
Br1 C44 1.892(7)
N11 C12 1.362(8)
N11 C19 1.376(8)
N11 C38 1.462(8)
C12 N13 1.303(8)
C12 H12 0.9500
N13 C14 1.396(8)
C14 C15 1.381(9)
C14 C19 1.383(8)
C15 C16 1.365(9)
C15 H15 0.9500
C16 C17 1.426(9)
C16 C20 1.498(9)
C17 C18 1.375(9)
C17 C21 1.492(9)
C18 C19 1.381(9)
C18 H18 0.9500
C20 H20A 0.9800
C20 H20B 0.9800
C20 H20C 0.9800
C21 H21A 0.9800
C21 H21B 0.9800
C21 H21C 0.9800
C31 C32 1.370(9)
C31 C36 1.384(9)
C31 C37 1.420(11)
C32 C33 1.384(9)
C32 H32 0.9500
C33 C34 1.412(9)
C33 C38 1.507(9)
C34 C35 1.361(10)
C34 H34 0.9500
C35 C36 1.387(10)
C35 H35 0.9500
C36 H36 0.9500
C37 N37 1.166(9)
C38 H38A 0.9900
C38 H38B 0.9900
C41 C42 1.369(9)
C41 C46 1.391(9)
C41 C47 1.459(9)
C42 C43 1.387(9)
C42 H42 0.9500
C43 C44 1.391(9)
C43 H43 0.9500
C44 C45 1.368(10)
C45 C46 1.381(10)
C45 H45 0.9500
C46 H46 0.9500
C47 N47 1.307(8)
C47 C48 1.470(10)
N47 O47 1.362(7)
O47 H47 0.8400
C48 N48 1.130(8)

loop_
_geom_hbond_atom_site_label_D
_geom_hbond_atom_site_label_H
_geom_hbond_atom_site_label_A
_geom_hbond_distance_DH
_geom_hbond_distance_HA
_geom_hbond_distance_DA
_geom_hbond_angle_DHA
O47 H47 N13 0.84 1.83 2.656(7) 167.3

loop_
_geom_torsion_atom_site_label_1
_geom_torsion_atom_site_label_2
_geom_torsion_atom_site_label_3
_geom_torsion_atom_site_label_4
_geom_torsion
C19 N11 C12 N13 -1.4(8)
C38 N11 C12 N13 -175.5(6)
N11 C12 N13 C14 1.4(8)
C12 N13 C14 C15 179.4(7)
C12 N13 C14 C19 -0.8(8)
C19 C14 C15 C16 -3.6(10)
N13 C14 C15 C16 176.2(7)
C14 C15 C16 C17 3.9(10)
C14 C15 C16 C20 -177.6(6)
C15 C16 C17 C18 -2.7(10)
C20 C16 C17 C18 178.8(6)
C15 C16 C17 C21 178.6(6)
C20 C16 C17 C21 0.0(10)
C16 C17 C18 C19 1.2(10)
C21 C17 C18 C19 179.9(6)
C12 N11 C19 C18 178.2(7)
C38 N11 C19 C18 -7.9(12)
C12 N11 C19 C14 0.8(7)
C38 N11 C19 C14 174.7(6)
C17 C18 C19 N11 -177.9(7)
C17 C18 C19 C14 -0.9(10)
C15 C14 C19 N11 179.8(6)
N13 C14 C19 N11 0.0(7)
C15 C14 C19 C18 2.1(10)
N13 C14 C19 C18 -177.7(6)
C36 C31 C32 C33 -1.1(10)
C37 C31 C32 C33 179.0(6)
C31 C32 C33 C34 2.7(9)
C31 C32 C33 C38 -179.2(6)
C32 C33 C34 C35 -2.7(10)
C38 C33 C34 C35 179.2(6)
C33 C34 C35 C36 1.0(11)
C32 C31 C36 C35 -0.6(10)
C37 C31 C36 C35 179.2(7)
C34 C35 C36 C31 0.7(11)
C12 N11 C38 C33 101.6(8)
C19 N11 C38 C33 -71.1(8)
C32 C33 C38 N11 128.6(6)
C34 C33 C38 N11 -53.4(8)
C46 C41 C42 C43 -2.9(10)
C47 C41 C42 C43 176.1(6)
C41 C42 C43 C44 3.5(10)
C42 C43 C44 C45 -2.2(11)
C42 C43 C44 Br1 -179.8(5)
C43 C44 C45 C46 0.2(11)
Br1 C44 C45 C46 177.9(5)
C44 C45 C46 C41 0.5(11)
C42 C41 C46 C45 0.9(10)
C47 C41 C46 C45 -178.1(7)
C42 C41 C47 N47 -3.9(10)
C46 C41 C47 N47 175.1(6)
C42 C41 C47 C48 177.8(6)
C46 C41 C47 C48 -3.2(10)
C41 C47 N47 O47 -178.8(5)
C48 C47 N47 O47 -0.5(9)
